data_7718169
loop_
_publ_author_name
'Kroos, Simon'
'Hebenbrock, Marian'
'Hepp, Alexander'
'Layh, Marcus'
'L&#xfc;ke, Joschua'
'Tonkul, Ali R.'
'Strassert, Cristian A.'
'M&#xfc;ller, Jens'

_publ_section_title
;
 Water-soluble luminescent platinum(II) complexes for guanine quadruplex
 binding.
;
_journal_issue 13
_journal_name_full 'Dalton transactions (Cambridge, England : 2003)'
_journal_page_first 5367
_journal_page_last 5390
_journal_paper_doi 10.1039/d4dt03067b
_journal_volume 54
_journal_year 2025
_chemical_formula_sum 'C28 H27 N5 O Pt'
_chemical_formula_weight 644.63
_space_group_crystal_system orthorhombic
_space_group_IT_number 19
_space_group_name_Hall 'P 2ac 2ab'
_space_group_name_H-M_alt 'P 21 21 21'
_atom_sites_solution_hydrogens geom
_atom_sites_solution_primary 'intrinsic phasing'
_audit_creation_method SHELXL-2019/1
_audit_update_record
;
2024-10-21 deposited with the CCDC.	2025-02-25 downloaded from the CCDC.
;
_cell_angle_alpha 90
_cell_angle_beta 90
_cell_angle_gamma 90
_cell_formula_units_Z 4
_cell_length_a 8.5196(3)
_cell_length_b 11.1714(4)
_cell_length_c 25.8021(9)
_cell_measurement_reflns_used 9985
_cell_measurement_temperature 120(2)
_cell_measurement_theta_max 28.702
_cell_measurement_theta_min 2.412
_cell_volume 2455.74(15)
_computing_cell_refinement 'Bruker SAINT+'
_computing_data_collection 'Bruker APEX4 2021/10-0'
_computing_data_reduction 'Bruker SAINT+'
_computing_molecular_graphics 'Bruker SHELXTL'
_computing_publication_material 'Bruker SHELXTL'
_computing_structure_refinement 'SHELXL-2019/1 (Sheldrick, 2019)'
_computing_structure_solution 'SHELXT-2018/2 (Sheldrick, 2015)'
_diffrn_ambient_temperature 120(2)
_diffrn_measured_fraction_theta_full 0.999
_diffrn_measured_fraction_theta_max 0.999
_diffrn_measurement_device_type 'Bruker Venture D8 with Photon III CMOS detector'
_diffrn_measurement_method '\f and \w scans'
_diffrn_radiation_type MoK\a
_diffrn_radiation_wavelength 0.71073
_diffrn_reflns_av_R_equivalents 0.0405
_diffrn_reflns_av_unetI/netI 0.0314
_diffrn_reflns_Laue_measured_fraction_full 0.999
_diffrn_reflns_Laue_measured_fraction_max 0.999
_diffrn_reflns_limit_h_max 11
_diffrn_reflns_limit_h_min -11
_diffrn_reflns_limit_k_max 15
_diffrn_reflns_limit_k_min -15
_diffrn_reflns_limit_l_max 34
_diffrn_reflns_limit_l_min -34
_diffrn_reflns_number 34325
_diffrn_reflns_point_group_measured_fraction_full 0.999
_diffrn_reflns_point_group_measured_fraction_max 0.999
_diffrn_reflns_theta_full 25.242
_diffrn_reflns_theta_max 28.707
_diffrn_reflns_theta_min 2.412
_diffrn_source microsource
_exptl_absorpt_coefficient_mu 5.745
_exptl_absorpt_correction_T_max 0.7485
_exptl_absorpt_correction_T_min 0.5587
_exptl_absorpt_correction_type empirical
_exptl_absorpt_process_details SADABS
_exptl_crystal_colour yellow
_exptl_crystal_density_diffrn 1.744
_exptl_crystal_description stick
_exptl_crystal_F_000 1264
_exptl_crystal_size_max 0.12
_exptl_crystal_size_mid 0.014
_exptl_crystal_size_min 0.012
_refine_diff_density_max 1.331
_refine_diff_density_min -2.139
_refine_diff_density_rms 0.117
_refine_ls_abs_structure_details
;
 Flack x determined using 2326 quotients [(I+)-(I-)]/[(I+)+(I-)]
 (Parsons, Flack and Wagner, Acta Cryst. B69 (2013) 249-259).
;
_refine_ls_abs_structure_Flack 0.000(5)
_refine_ls_extinction_method none
_refine_ls_goodness_of_fit_ref 1.126
_refine_ls_hydrogen_treatment constr
_refine_ls_matrix_type full
_refine_ls_number_parameters 316
_refine_ls_number_reflns 6344
_refine_ls_number_restraints 0
_refine_ls_restrained_S_all 1.126
_refine_ls_R_factor_all 0.0345
_refine_ls_R_factor_gt 0.0311
_refine_ls_shift/su_max 0.002
_refine_ls_shift/su_mean 0.000
_refine_ls_structure_factor_coef Fsqd
_refine_ls_weighting_details 'w=1/[\s^2^(Fo^2^)+(0.0190P)^2^+4.7675P] where P=(Fo^2^+2Fc^2^)/3'
_refine_ls_weighting_scheme calc
_refine_ls_wR_factor_gt 0.0607
_refine_ls_wR_factor_ref 0.0618
_reflns_Friedel_coverage 0.769
_reflns_Friedel_fraction_full 1.000
_reflns_Friedel_fraction_max 1.000
_reflns_number_gt 5930
_reflns_number_total 6344
_reflns_threshold_expression 'I > 2\s(I)'
_cod_data_source_file d4dt03067b2.cif
_cod_data_source_block sad_a
_cod_depositor_comments 'Adding full bibliography for 7718168--7718171.cif.'
_cod_database_code 7718169
_shelx_shelxl_version_number 2019/1
_shelx_space_group_comment
;
The symmetry employed for this shelxl refinement is uniquely defined
by the following loop, which should always be used as a source of
symmetry information in preference to the above space-group names.
They are only intended as comments.
;

loop_
_space_group_symop_operation_xyz
'x, y, z'
'-x+1/2, -y, z+1/2'
'-x, y+1/2, -z+1/2'
'x+1/2, -y+1/2, -z'

loop_
_atom_site_label
_atom_site_type_symbol
_atom_site_fract_x
_atom_site_fract_y
_atom_site_fract_z
_atom_site_U_iso_or_equiv
_atom_site_adp_type
_atom_site_occupancy
_atom_site_site_symmetry_order
_atom_site_calc_flag
_atom_site_refinement_flags_posn
_atom_site_refinement_flags_adp
_atom_site_refinement_flags_occupancy
_atom_site_disorder_assembly
_atom_site_disorder_group
Pt1 Pt 0.25354(4) 0.42554(2) 0.71359(2) 0.01805(6) Uani 1 1 d . . . . .
O1 O 1.1712(6) 0.6376(5) 0.4448(2) 0.0395(14) Uani 1 1 d . . . . .
N1 N 0.3017(6) 0.5262(5) 0.77619(18) 0.0164(11) Uani 1 1 d . . . . .
N2 N 0.4813(7) 0.4896(5) 0.6958(2) 0.0217(12) Uani 1 1 d . . . . .
N3 N 0.5850(7) 0.4780(6) 0.6584(2) 0.0242(12) Uani 1 1 d . . . . .
N4 N 0.7082(6) 0.5459(5) 0.6716(2) 0.0242(13) Uani 1 1 d . . . . .
N5 N 1.0622(7) 0.6183(5) 0.5497(2) 0.0249(12) Uani 1 1 d . . . . .
C1 C 0.0533(8) 0.4009(6) 0.7520(2) 0.0202(13) Uani 1 1 d . . . . .
C2 C -0.0784(9) 0.3324(6) 0.7397(3) 0.0246(14) Uani 1 1 d . . . . .
H2 H -0.078703 0.285955 0.708829 0.030 Uiso 1 1 calc R U . . .
C3 C -0.2104(8) 0.3309(6) 0.7722(3) 0.0265(16) Uani 1 1 d . . . . .
H3 H -0.299184 0.284254 0.762902 0.032 Uiso 1 1 calc R U . . .
C4 C -0.2129(8) 0.3963(6) 0.8175(3) 0.0277(16) Uani 1 1 d . . . . .
H4 H -0.303137 0.394978 0.839150 0.033 Uiso 1 1 calc R U . . .
C5 C -0.0851(8) 0.4630(6) 0.8311(3) 0.0243(14) Uani 1 1 d . . . . .
H5 H -0.086617 0.507562 0.862465 0.029 Uiso 1 1 calc R U . . .
C6 C 0.0489(8) 0.4666(6) 0.7993(2) 0.0184(13) Uani 1 1 d . . . . .
C7 C 0.1893(7) 0.5358(6) 0.8128(2) 0.0186(13) Uani 1 1 d . . . . .
C8 C 0.2169(7) 0.6083(6) 0.8554(2) 0.0222(15) Uani 1 1 d . . . . .
H8 H 0.138463 0.618505 0.881200 0.027 Uiso 1 1 calc R U . . .
C9 C 0.3603(9) 0.6659(6) 0.8599(3) 0.0265(15) Uani 1 1 d . . . . .
H9 H 0.380414 0.714204 0.889452 0.032 Uiso 1 1 calc R U . . .
C10 C 0.4758(9) 0.6546(6) 0.8219(3) 0.0250(15) Uani 1 1 d . . . . .
H10 H 0.574138 0.693991 0.825052 0.030 Uiso 1 1 calc R U . . .
C11 C 0.4412(7) 0.5839(6) 0.7797(2) 0.0203(12) Uani 1 1 d . . . . .
C12 C 0.5402(8) 0.5626(6) 0.7338(2) 0.0202(13) Uani 1 1 d . . . . .
C13 C 0.6854(7) 0.5985(6) 0.7184(2) 0.0219(13) Uani 1 1 d . . . . .
H13 H 0.755798 0.649550 0.736496 0.026 Uiso 1 1 calc R U . . .
C14 C 0.8483(8) 0.5432(6) 0.6390(3) 0.0245(14) Uani 1 1 d . . . . .
H14A H 0.818703 0.514526 0.604034 0.029 Uiso 1 1 calc R U . . .
H14B H 0.923752 0.485006 0.653766 0.029 Uiso 1 1 calc R U . . .
C15 C 0.9285(9) 0.6636(7) 0.6339(3) 0.0326(17) Uani 1 1 d . . . . .
H15A H 0.948316 0.697609 0.668747 0.039 Uiso 1 1 calc R U . . .
H15B H 0.860098 0.719623 0.614629 0.039 Uiso 1 1 calc R U . . .
C16 C 1.0850(9) 0.6472(7) 0.6049(3) 0.0308(16) Uani 1 1 d . . . . .
H16A H 1.147181 0.721801 0.607717 0.037 Uiso 1 1 calc R U . . .
H16B H 1.145651 0.582159 0.621536 0.037 Uiso 1 1 calc R U . . .
C17 C 1.0425(10) 0.7274(7) 0.5188(3) 0.0337(17) Uani 1 1 d . . . . .
H17A H 1.131438 0.782262 0.525525 0.040 Uiso 1 1 calc R U . . .
H17B H 0.944665 0.768501 0.529389 0.040 Uiso 1 1 calc R U . . .
C18 C 1.0352(10) 0.6993(8) 0.4615(3) 0.041(2) Uani 1 1 d . . . . .
H18A H 0.941394 0.649608 0.454369 0.049 Uiso 1 1 calc R U . . .
H18B H 1.024698 0.774758 0.441696 0.049 Uiso 1 1 calc R U . . .
C19 C 1.1880(10) 0.5298(8) 0.4743(3) 0.0367(19) Uani 1 1 d . . . . .
H19A H 1.282705 0.486333 0.462483 0.044 Uiso 1 1 calc R U . . .
H19B H 1.095915 0.477656 0.468108 0.044 Uiso 1 1 calc R U . . .
C20 C 1.2017(8) 0.5544(7) 0.5311(3) 0.0276(16) Uani 1 1 d . . . . .
H20A H 1.213020 0.478006 0.550152 0.033 Uiso 1 1 calc R U . . .
H20B H 1.296442 0.603398 0.537744 0.033 Uiso 1 1 calc R U . . .
C21 C 0.1978(7) 0.3291(6) 0.6528(2) 0.0181(13) Uani 1 1 d . . . . .
C22 C 0.1667(7) 0.2698(6) 0.6149(2) 0.0187(12) Uani 1 1 d . . . . .
C23 C 0.1380(7) 0.2042(6) 0.5677(2) 0.0169(12) Uani 1 1 d . . . . .
C24 C 0.0174(8) 0.2388(6) 0.5338(2) 0.0219(14) Uani 1 1 d . . . . .
H24 H -0.048490 0.304485 0.542268 0.026 Uiso 1 1 calc R U . . .
C25 C -0.0052(8) 0.1769(7) 0.4879(3) 0.0261(15) Uani 1 1 d . . . . .
H25 H -0.086213 0.201354 0.464912 0.031 Uiso 1 1 calc R U . . .
C26 C 0.0874(8) 0.0808(7) 0.4751(2) 0.0261(14) Uani 1 1 d . . . . .
H26 H 0.069340 0.038607 0.443703 0.031 Uiso 1 1 calc R U . . .
C27 C 0.2063(7) 0.0455(6) 0.5077(2) 0.0220(14) Uani 1 1 d . . . . .
H27 H 0.271685 -0.020224 0.498747 0.026 Uiso 1 1 calc R U . . .
C28 C 0.2300(9) 0.1068(5) 0.5539(2) 0.0198(13) Uani 1 1 d . . . . .
H28 H 0.311201 0.081344 0.576562 0.024 Uiso 1 1 calc R U . . .

loop_
_atom_site_aniso_label
_atom_site_aniso_U_11
_atom_site_aniso_U_22
_atom_site_aniso_U_33
_atom_site_aniso_U_23
_atom_site_aniso_U_13
_atom_site_aniso_U_12
Pt1 0.02059(10) 0.01946(10) 0.01411(9) -0.00333(8) -0.00216(15) 0.00024(16)
O1 0.035(3) 0.053(4) 0.030(3) 0.010(3) 0.007(2) 0.006(3)
N1 0.022(3) 0.018(2) 0.009(2) -0.0032(18) -0.0013(17) 0.0021(19)
N2 0.023(3) 0.026(3) 0.016(3) 0.002(2) -0.001(2) -0.001(2)
N3 0.024(3) 0.033(3) 0.016(3) 0.000(2) -0.001(2) -0.002(3)
N4 0.025(3) 0.029(3) 0.018(3) -0.001(2) 0.000(2) -0.002(2)
N5 0.025(3) 0.026(3) 0.023(3) 0.000(2) 0.005(2) 0.000(2)
C1 0.024(3) 0.020(3) 0.017(3) 0.001(2) -0.001(2) 0.001(2)
C2 0.033(4) 0.020(3) 0.021(3) -0.001(3) -0.003(3) -0.003(3)
C3 0.024(4) 0.021(3) 0.034(4) 0.002(3) -0.002(2) -0.004(2)
C4 0.023(4) 0.033(4) 0.027(3) 0.001(3) 0.006(2) 0.002(3)
C5 0.033(4) 0.022(3) 0.018(3) 0.000(3) 0.001(3) 0.001(3)
C6 0.024(3) 0.019(3) 0.012(3) 0.001(2) -0.003(2) 0.003(2)
C7 0.022(3) 0.021(3) 0.013(3) 0.001(2) -0.001(2) 0.001(2)
C8 0.024(4) 0.025(3) 0.018(3) -0.003(2) -0.001(2) 0.000(2)
C9 0.040(4) 0.022(3) 0.018(3) -0.004(3) -0.009(3) -0.001(3)
C10 0.028(4) 0.026(4) 0.021(3) 0.000(3) -0.006(3) -0.004(3)
C11 0.023(3) 0.021(3) 0.017(3) 0.000(3) -0.004(2) 0.003(3)
C12 0.025(3) 0.017(3) 0.019(3) -0.001(3) -0.003(2) 0.001(3)
C13 0.024(3) 0.022(3) 0.020(3) -0.005(3) -0.006(2) -0.001(2)
C14 0.023(3) 0.027(4) 0.023(3) 0.000(3) 0.002(3) 0.001(3)
C15 0.033(4) 0.035(4) 0.030(4) -0.006(3) 0.010(3) 0.001(3)
C16 0.029(4) 0.036(4) 0.028(4) -0.003(3) 0.003(3) -0.007(3)
C17 0.037(4) 0.027(4) 0.037(4) 0.001(3) 0.008(3) 0.006(3)
C18 0.036(5) 0.050(6) 0.036(4) 0.015(4) -0.001(3) 0.001(4)
C19 0.042(4) 0.041(4) 0.027(4) -0.002(3) 0.007(3) 0.009(4)
C20 0.024(3) 0.032(4) 0.026(3) -0.001(3) 0.007(2) 0.004(3)
C21 0.016(3) 0.021(3) 0.018(3) -0.001(2) -0.002(2) 0.004(2)
C22 0.021(3) 0.016(3) 0.019(3) 0.000(2) 0.000(2) 0.002(3)
C23 0.018(3) 0.020(3) 0.013(3) 0.000(2) 0.001(2) -0.005(2)
C24 0.021(3) 0.025(4) 0.020(3) 0.001(3) 0.000(2) 0.001(3)
C25 0.025(4) 0.035(4) 0.019(3) 0.003(3) -0.005(3) -0.003(3)
C26 0.030(4) 0.033(4) 0.015(3) -0.005(3) -0.001(2) -0.010(3)
C27 0.022(3) 0.022(3) 0.022(3) -0.003(2) 0.004(2) -0.001(2)
C28 0.018(4) 0.026(3) 0.016(2) 0.000(2) -0.002(2) 0.001(3)

loop_
_atom_type_symbol
_atom_type_description
_atom_type_scat_dispersion_real
_atom_type_scat_dispersion_imag
_atom_type_scat_source
C C 0.0033 0.0016 'International Tables Vol C Tables 4.2.6.8 and 6.1.1.4'
H H 0.0000 0.0000 'International Tables Vol C Tables 4.2.6.8 and 6.1.1.4'
N N 0.0061 0.0033 'International Tables Vol C Tables 4.2.6.8 and 6.1.1.4'
O O 0.0106 0.0060 'International Tables Vol C Tables 4.2.6.8 and 6.1.1.4'
Pt Pt -1.7033 8.3905 'International Tables Vol C Tables 4.2.6.8 and 6.1.1.4'

loop_
_geom_angle_atom_site_label_1
_geom_angle_atom_site_label_2
_geom_angle_atom_site_label_3
_geom_angle
_geom_angle_site_symmetry_1
_geom_angle_site_symmetry_3
_geom_angle_publ_flag
C21 Pt1 C1 96.6(3) . . ?
C21 Pt1 N1 177.7(2) . . ?
C1 Pt1 N1 81.5(2) . . ?
C21 Pt1 N2 103.5(2) . . ?
C1 Pt1 N2 159.9(2) . . ?
N1 Pt1 N2 78.4(2) . . ?
C18 O1 C19 109.2(6) . . ?
C7 N1 C11 122.6(5) . . ?
C7 N1 Pt1 117.5(4) . . ?
C11 N1 Pt1 119.9(4) . . ?
N3 N2 C12 109.8(5) . . ?
N3 N2 Pt1 137.9(5) . . ?
C12 N2 Pt1 112.4(4) . . ?
N2 N3 N4 106.6(5) . . ?
N3 N4 C13 111.0(5) . . ?
N3 N4 C14 118.9(5) . . ?
C13 N4 C14 129.7(6) . . ?
C17 N5 C20 108.5(5) . . ?
C17 N5 C16 111.0(6) . . ?
C20 N5 C16 108.5(6) . . ?
C2 C1 C6 117.1(6) . . ?
C2 C1 Pt1 130.7(5) . . ?
C6 C1 Pt1 112.2(5) . . ?
C1 C2 C3 121.0(6) . . ?
C1 C2 H2 119.5 . . ?
C3 C2 H2 119.5 . . ?
C4 C3 C2 120.9(6) . . ?
C4 C3 H3 119.5 . . ?
C2 C3 H3 119.5 . . ?
C5 C4 C3 119.6(6) . . ?
C5 C4 H4 120.2 . . ?
C3 C4 H4 120.2 . . ?
C4 C5 C6 120.8(6) . . ?
C4 C5 H5 119.6 . . ?
C6 C5 H5 119.6 . . ?
C5 C6 C1 120.5(6) . . ?
C5 C6 C7 122.5(6) . . ?
C1 C6 C7 117.0(6) . . ?
N1 C7 C8 118.8(6) . . ?
N1 C7 C6 111.7(5) . . ?
C8 C7 C6 129.5(6) . . ?
C7 C8 C9 119.2(6) . . ?
C7 C8 H8 120.4 . . ?
C9 C8 H8 120.4 . . ?
C8 C9 C10 121.4(6) . . ?
C8 C9 H9 119.3 . . ?
C10 C9 H9 119.3 . . ?
C11 C10 C9 117.2(6) . . ?
C11 C10 H10 121.4 . . ?
C9 C10 H10 121.4 . . ?
N1 C11 C10 120.8(6) . . ?
N1 C11 C12 111.9(5) . . ?
C10 C11 C12 127.3(6) . . ?
C13 C12 N2 107.4(6) . . ?
C13 C12 C11 135.1(6) . . ?
N2 C12 C11 117.5(6) . . ?
N4 C13 C12 105.2(5) . . ?
N4 C13 H13 127.4 . . ?
C12 C13 H13 127.4 . . ?
N4 C14 C15 113.6(6) . . ?
N4 C14 H14A 108.9 . . ?
C15 C14 H14A 108.9 . . ?
N4 C14 H14B 108.9 . . ?
C15 C14 H14B 108.9 . . ?
H14A C14 H14B 107.7 . . ?
C14 C15 C16 109.1(6) . . ?
C14 C15 H15A 109.9 . . ?
C16 C15 H15A 109.9 . . ?
C14 C15 H15B 109.9 . . ?
C16 C15 H15B 109.9 . . ?
H15A C15 H15B 108.3 . . ?
N5 C16 C15 112.5(6) . . ?
N5 C16 H16A 109.1 . . ?
C15 C16 H16A 109.1 . . ?
N5 C16 H16B 109.1 . . ?
C15 C16 H16B 109.1 . . ?
H16A C16 H16B 107.8 . . ?
N5 C17 C18 111.4(7) . . ?
N5 C17 H17A 109.4 . . ?
C18 C17 H17A 109.4 . . ?
N5 C17 H17B 109.4 . . ?
C18 C17 H17B 109.4 . . ?
H17A C17 H17B 108.0 . . ?
O1 C18 C17 111.4(6) . . ?
O1 C18 H18A 109.3 . . ?
C17 C18 H18A 109.3 . . ?
O1 C18 H18B 109.3 . . ?
C17 C18 H18B 109.3 . . ?
H18A C18 H18B 108.0 . . ?
O1 C19 C20 112.0(7) . . ?
O1 C19 H19A 109.2 . . ?
C20 C19 H19A 109.2 . . ?
O1 C19 H19B 109.2 . . ?
C20 C19 H19B 109.2 . . ?
H19A C19 H19B 107.9 . . ?
N5 C20 C19 110.3(6) . . ?
N5 C20 H20A 109.6 . . ?
C19 C20 H20A 109.6 . . ?
N5 C20 H20B 109.6 . . ?
C19 C20 H20B 109.6 . . ?
H20A C20 H20B 108.1 . . ?
C22 C21 Pt1 178.5(6) . . ?
C21 C22 C23 175.9(7) . . ?
C28 C23 C24 117.9(6) . . ?
C28 C23 C22 121.4(6) . . ?
C24 C23 C22 120.7(6) . . ?
C25 C24 C23 119.9(6) . . ?
C25 C24 H24 120.1 . . ?
C23 C24 H24 120.1 . . ?
C26 C25 C24 121.1(7) . . ?
C26 C25 H25 119.5 . . ?
C24 C25 H25 119.5 . . ?
C25 C26 C27 120.1(6) . . ?
C25 C26 H26 120.0 . . ?
C27 C26 H26 120.0 . . ?
C26 C27 C28 119.4(6) . . ?
C26 C27 H27 120.3 . . ?
C28 C27 H27 120.3 . . ?
C23 C28 C27 121.7(6) . . ?
C23 C28 H28 119.1 . . ?
C27 C28 H28 119.1 . . ?

loop_
_geom_bond_atom_site_label_1
_geom_bond_atom_site_label_2
_geom_bond_distance
_geom_bond_site_symmetry_2
_geom_bond_publ_flag
Pt1 C21 1.961(6) . ?
Pt1 C1 1.992(7) . ?
Pt1 N1 2.011(5) . ?
Pt1 N2 2.119(6) . ?
O1 C18 1.416(10) . ?
O1 C19 1.432(9) . ?
N1 C7 1.350(8) . ?
N1 C11 1.354(8) . ?
N2 N3 1.314(8) . ?
N2 C12 1.371(8) . ?
N3 N4 1.339(8) . ?
N4 C13 1.357(8) . ?
N4 C14 1.460(8) . ?
N5 C17 1.467(9) . ?
N5 C20 1.467(8) . ?
N5 C16 1.472(9) . ?
C1 C2 1.395(9) . ?
C1 C6 1.424(9) . ?
C2 C3 1.404(10) . ?
C2 H2 0.9500 . ?
C3 C4 1.378(9) . ?
C3 H3 0.9500 . ?
C4 C5 1.366(9) . ?
C4 H4 0.9500 . ?
C5 C6 1.406(9) . ?
C5 H5 0.9500 . ?
C6 C7 1.467(9) . ?
C7 C8 1.385(8) . ?
C8 C9 1.386(9) . ?
C8 H8 0.9500 . ?
C9 C10 1.393(10) . ?
C9 H9 0.9500 . ?
C10 C11 1.379(9) . ?
C10 H10 0.9500 . ?
C11 C12 1.472(9) . ?
C12 C13 1.360(9) . ?
C13 H13 0.9500 . ?
C14 C15 1.514(10) . ?
C14 H14A 0.9900 . ?
C14 H14B 0.9900 . ?
C15 C16 1.540(10) . ?
C15 H15A 0.9900 . ?
C15 H15B 0.9900 . ?
C16 H16A 0.9900 . ?
C16 H16B 0.9900 . ?
C17 C18 1.513(11) . ?
C17 H17A 0.9900 . ?
C17 H17B 0.9900 . ?
C18 H18A 0.9900 . ?
C18 H18B 0.9900 . ?
C19 C20 1.495(10) . ?
C19 H19A 0.9900 . ?
C19 H19B 0.9900 . ?
C20 H20A 0.9900 . ?
C20 H20B 0.9900 . ?
C21 C22 1.211(8) . ?
C22 C23 1.441(8) . ?
C23 C28 1.388(9) . ?
C23 C24 1.405(9) . ?
C24 C25 1.384(9) . ?
C24 H24 0.9500 . ?
C25 C26 1.373(10) . ?
C25 H25 0.9500 . ?
C26 C27 1.374(9) . ?
C26 H26 0.9500 . ?
C27 C28 1.389(8) . ?
C27 H27 0.9500 . ?
C28 H28 0.9500 . ?

loop_
_geom_torsion_atom_site_label_1
_geom_torsion_atom_site_label_2
_geom_torsion_atom_site_label_3
_geom_torsion_atom_site_label_4
_geom_torsion
_geom_torsion_site_symmetry_1
_geom_torsion_site_symmetry_2
_geom_torsion_site_symmetry_3
_geom_torsion_site_symmetry_4
_geom_torsion_publ_flag
C12 N2 N3 N4 -1.8(7) . . . . ?
Pt1 N2 N3 N4 179.4(5) . . . . ?
N2 N3 N4 C13 1.9(7) . . . . ?
N2 N3 N4 C14 175.1(6) . . . . ?
C6 C1 C2 C3 1.4(10) . . . . ?
Pt1 C1 C2 C3 -178.0(5) . . . . ?
C1 C2 C3 C4 -0.7(10) . . . . ?
C2 C3 C4 C5 -0.3(10) . . . . ?
C3 C4 C5 C6 0.5(10) . . . . ?
C4 C5 C6 C1 0.3(10) . . . . ?
C4 C5 C6 C7 -179.2(6) . . . . ?
C2 C1 C6 C5 -1.3(9) . . . . ?
Pt1 C1 C6 C5 178.3(5) . . . . ?
C2 C1 C6 C7 178.3(6) . . . . ?
Pt1 C1 C6 C7 -2.2(7) . . . . ?
C11 N1 C7 C8 0.7(9) . . . . ?
Pt1 N1 C7 C8 -177.5(5) . . . . ?
C11 N1 C7 C6 178.9(5) . . . . ?
Pt1 N1 C7 C6 0.7(7) . . . . ?
C5 C6 C7 N1 -179.5(6) . . . . ?
C1 C6 C7 N1 1.0(8) . . . . ?
C5 C6 C7 C8 -1.6(11) . . . . ?
C1 C6 C7 C8 178.9(6) . . . . ?
N1 C7 C8 C9 -1.9(9) . . . . ?
C6 C7 C8 C9 -179.7(6) . . . . ?
C7 C8 C9 C10 1.5(10) . . . . ?
C8 C9 C10 C11 0.1(10) . . . . ?
C7 N1 C11 C10 1.0(10) . . . . ?
Pt1 N1 C11 C10 179.1(5) . . . . ?
C7 N1 C11 C12 -177.6(6) . . . . ?
Pt1 N1 C11 C12 0.5(7) . . . . ?
C9 C10 C11 N1 -1.4(10) . . . . ?
C9 C10 C11 C12 177.0(6) . . . . ?
N3 N2 C12 C13 1.1(8) . . . . ?
Pt1 N2 C12 C13 -179.8(4) . . . . ?
N3 N2 C12 C11 -178.6(6) . . . . ?
Pt1 N2 C12 C11 0.5(7) . . . . ?
N1 C11 C12 C13 179.7(7) . . . . ?
C10 C11 C12 C13 1.2(13) . . . . ?
N1 C11 C12 N2 -0.6(8) . . . . ?
C10 C11 C12 N2 -179.1(6) . . . . ?
N3 N4 C13 C12 -1.2(7) . . . . ?
C14 N4 C13 C12 -173.5(6) . . . . ?
N2 C12 C13 N4 0.1(7) . . . . ?
C11 C12 C13 N4 179.7(7) . . . . ?
N3 N4 C14 C15 143.1(6) . . . . ?
C13 N4 C14 C15 -45.1(10) . . . . ?
N4 C14 C15 C16 172.8(6) . . . . ?
C17 N5 C16 C15 85.4(8) . . . . ?
C20 N5 C16 C15 -155.5(6) . . . . ?
C14 C15 C16 N5 70.2(8) . . . . ?
C20 N5 C17 C18 55.2(8) . . . . ?
C16 N5 C17 C18 174.3(6) . . . . ?
C19 O1 C18 C17 57.7(9) . . . . ?
N5 C17 C18 O1 -57.5(9) . . . . ?
C18 O1 C19 C20 -59.3(9) . . . . ?
C17 N5 C20 C19 -55.8(8) . . . . ?
C16 N5 C20 C19 -176.5(6) . . . . ?
O1 C19 C20 N5 59.2(8) . . . . ?
C28 C23 C24 C25 -0.8(10) . . . . ?
C22 C23 C24 C25 178.0(6) . . . . ?
C23 C24 C25 C26 0.8(11) . . . . ?
C24 C25 C26 C27 -0.9(11) . . . . ?
C25 C26 C27 C28 1.0(10) . . . . ?
C24 C23 C28 C27 0.9(9) . . . . ?
C22 C23 C28 C27 -177.9(6) . . . . ?
C26 C27 C28 C23 -1.0(10) . . . . ?
